data_2217381
loop_
_publ_author_name
'Logacheva, Nadezhda M.'
'Puryaeva, Tamara P.'
'Tsivadze, Aslan Yu.'
'Velikodny, Yurii A.'
'Chernyshev, Vladimir V.'

_publ_section_title
;4'-(2,5,8,11,14-Pentaoxabicyclo[13.4.0]nonadeca-15,17,19-trien-17-yloxy)-2,2':6',2''-terpyridine:
 a powder study
;
_journal_coeditor_code YA2062
_journal_issue 1
_journal_name_full 'Acta Crystallographica Section E'
_journal_page_first o225
_journal_page_last o225
_journal_paper_doi 10.1107/S1600536807064999
_journal_volume 64
_journal_year 2008
_chemical_formula_iupac 'C29 H29 N3 O6'
_chemical_formula_moiety 'C29 H29 N3 O6'
_chemical_formula_sum 'C29 H29 N3 O6'
_chemical_formula_weight 515.55
_chemical_name_systematic
;
4'-(2,5,8,11,14-Pentaoxadicyclo[13.4.0]nonadeca-15,17,19-trien-17-yloxy)-\
2,2':6',2''-terpyridine
;
_space_group_IT_number 43
_symmetry_cell_setting orthorhombic
_symmetry_space_group_name_Hall 'F 2 -2d'
_symmetry_space_group_name_H-M 'F d d 2'
_audit_creation_method manual
_cell_angle_alpha 90.00
_cell_angle_beta 90.00
_cell_angle_gamma 90.00
_cell_formula_units_Z 16
_cell_length_a 58.347(11)
_cell_length_b 33.712(3)
_cell_length_c 5.3211(8)
_cell_measurement_reflns_used 796
_cell_measurement_temperature 295(2)
_cell_measurement_theta_max 37.5
_cell_measurement_theta_min 3.0
_cell_volume 10467(3)
_computing_cell_refinement 'MRIA (Zlokazov & Chernyshev, 1992)'
_computing_data_collection 'local program (Huber, 2002)'
_computing_data_reduction 'local program (Huber, 2002)'
_computing_molecular_graphics 'PLATON (Spek, 2003)'
_computing_publication_material
;
MRIA (Zlokazov & Chernyshev, 1992), SHELXL97 (Sheldrick, 1997)
;
_computing_structure_refinement 'MRIA (Zlokazov & Chernyshev, 1992)'
_computing_structure_solution 'grid search (Chernyshev & Schenk, 1998)'
_diffrn_ambient_temperature 295(2)
_diffrn_measurement_device 'Guinier camera G670'
_diffrn_radiation_monochromator 'Curved Germanium (111)'
_diffrn_radiation_source 'line-focus sealed tube'
_diffrn_radiation_type CuK\a~1~
_diffrn_radiation_wavelength 1.54059
_diffrn_reflns_number 793
_exptl_absorpt_coefficient_mu 0.76
_exptl_absorpt_correction_type none
_exptl_crystal_density_diffrn 1.309
_exptl_crystal_density_method 'not measured'
_exptl_crystal_F_000 4352
_refine_diff_density_max 0.43
_refine_diff_density_min -0.29
_refine_ls_extinction_method none
_refine_ls_goodness_of_fit_all 1.3626
_refine_ls_hydrogen_treatment noref
_refine_ls_matrix_type fullcycle
_refine_ls_number_constraints 7
_refine_ls_number_parameters 148
_refine_ls_number_restraints 173
_refine_ls_shift/su_max .007
_refine_ls_shift/su_mean .002
_refine_ls_structure_factor_coef Inet
_refine_ls_weighting_scheme sigma
_cod_data_source_file ya2062.cif
_cod_data_source_block I
_cod_database_code 2217381

loop_
_symmetry_equiv_pos_as_xyz
'x, y, z'
'-x, -y, z'
'-x+1/4, y+1/4, z+1/4'
'x+1/4, -y+1/4, z+1/4'
'x, y+1/2, z+1/2'
'-x, -y+1/2, z+1/2'
'-x+1/4, y+3/4, z+3/4'
'x+1/4, -y+3/4, z+3/4'
'x+1/2, y, z+1/2'
'-x+1/2, -y, z+1/2'
'-x+3/4, y+1/4, z+3/4'
'x+3/4, -y+1/4, z+3/4'
'x+1/2, y+1/2, z'
'-x+1/2, -y+1/2, z'
'-x+3/4, y+3/4, z+1/4'
'x+3/4, -y+3/4, z+1/4'

loop_
_atom_site_type_symbol
_atom_site_label
_atom_site_fract_x
_atom_site_fract_y
_atom_site_fract_z
_atom_site_U_iso_or_equiv
_atom_site_adp_type
_atom_site_calc_flag
_atom_site_occupancy
O O1 -0.0046(3) 0.6614(4) 0.1346 0.067(3) Uiso d 1
N N2 0.0097(3) 0.5679(6) 0.655(3) 0.051 Uiso d 1
N N3 0.0633(3) 0.5704(6) 0.288(4) 0.051 Uiso d 1
N N4 -0.0478(3) 0.6009(6) 0.858(4) 0.051 Uiso d 1
C C5 0.0253(4) 0.5800(7) 0.478(4) 0.051 Uiso d 1
C C6 0.0209(4) 0.6110(7) 0.301(4) 0.051 Uiso d 1
H H6 0.0319 0.6180 0.1824 0.061 Uiso calc 1
C C7 0.0000(4) 0.6304(7) 0.310(4) 0.051 Uiso d 1
C C8 -0.0160(4) 0.6196(7) 0.486(4) 0.051 Uiso d 1
H H8 -0.0301 0.6325 0.4940 0.061 Uiso calc 1
C C9 -0.0108(4) 0.5887(7) 0.654(4) 0.051 Uiso d 1
C C10 0.0482(4) 0.5595(7) 0.471(4) 0.051 Uiso d 1
C C11 0.0544(4) 0.5322(6) 0.660(4) 0.051 Uiso d 1
H H11 0.0445 0.5270 0.7934 0.061 Uiso calc 1
C C12 0.0756(3) 0.5132(7) 0.645(4) 0.051 Uiso d 1
H H12 0.0798 0.4945 0.7643 0.061 Uiso calc 1
C C13 0.0905(4) 0.5225(7) 0.448(4) 0.051 Uiso d 1
H H13 0.1045 0.5096 0.4299 0.061 Uiso calc 1
C C14 0.0837(4) 0.5518(7) 0.278(4) 0.051 Uiso d 1
H H14 0.0938 0.5589 0.1510 0.061 Uiso calc 1
C C15 -0.0286(3) 0.5771(6) 0.840(3) 0.051 Uiso d 1
C C16 -0.0263(4) 0.5425(7) 0.984(4) 0.051 Uiso d 1
H H16 -0.0137 0.5259 0.9615 0.061 Uiso calc 1
C C17 -0.0431(4) 0.5332(7) 1.161(4) 0.051 Uiso d 1
H H17 -0.0415 0.5110 1.2628 0.061 Uiso calc 1
C C18 -0.0624(4) 0.5579(7) 1.183(4) 0.051 Uiso d 1
H H18 -0.0744 0.5516 1.2909 0.061 Uiso calc 1
C C19 -0.0630(4) 0.5925(7) 1.035(4) 0.051 Uiso d 1
H H19 -0.0748 0.6106 1.0631 0.061 Uiso calc 1
O O20 -0.0608(2) 0.7962(4) 0.187(3) 0.067(3) Uiso d 1
O O21 -0.0911(2) 0.8612(4) 0.246(3) 0.067(3) Uiso d 1
O O22 -0.1263(3) 0.8329(4) -0.111(3) 0.067(3) Uiso d 1
O O23 -0.1184(2) 0.7296(4) -0.314(3) 0.067(3) Uiso d 1
O O24 -0.0706(2) 0.7416(4) -0.138(3) 0.067(3) Uiso d 1
C C25 -0.0511(4) 0.7344(7) -0.001(4) 0.051 Uiso d 1
C C26 -0.0454(4) 0.7653(7) 0.176(4) 0.051 Uiso d 1
C C27 -0.0263(3) 0.7608(7) 0.327(4) 0.051 Uiso d 1
H H27 -0.0215 0.7816 0.4291 0.061 Uiso calc 1
C C28 -0.0139(4) 0.7242(7) 0.325(4) 0.051 Uiso d 1
H H28 -0.0025 0.7196 0.4433 0.061 Uiso calc 1
C C29 -0.0190(4) 0.6956(8) 0.146(4) 0.051 Uiso d 1
C C30 -0.0376(3) 0.6998(6) -0.014(4) 0.051 Uiso d 1
H H30 -0.0411 0.6800 -0.1292 0.061 Uiso calc 1
C C31 -0.0540(4) 0.8312(7) 0.328(4) 0.051 Uiso d 1
H H31A -0.0444 0.8235 0.4689 0.061 Uiso calc 1
H H31B -0.0453 0.8490 0.2215 0.061 Uiso calc 1
C C32 -0.0743(4) 0.8510(7) 0.419(4) 0.051 Uiso d 1
H H32A -0.0813 0.8341 0.5447 0.061 Uiso calc 1
H H32B -0.0695 0.8751 0.5038 0.061 Uiso calc 1
C C33 -0.1144(3) 0.8536(7) 0.324(4) 0.051 Uiso d 1
H H33A -0.1188 0.8739 0.4437 0.061 Uiso calc 1
H H33B -0.1147 0.8284 0.4119 0.061 Uiso calc 1
C C34 -0.1324(4) 0.8524(7) 0.116(4) 0.051 Uiso d 1
H H34A -0.1460 0.8396 0.1823 0.061 Uiso calc 1
H H34B -0.1366 0.8795 0.0750 0.061 Uiso calc 1
C C35 -0.1172(4) 0.7936(7) -0.091(4) 0.051 Uiso d 1
H H35A -0.1202 0.7829 0.0754 0.061 Uiso calc 1
H H35B -0.1008 0.7940 -0.1177 0.061 Uiso calc 1
C C36 -0.1289(4) 0.7680(7) -0.291(4) 0.051 Uiso d 1
H H36A -0.1449 0.7647 -0.2477 0.061 Uiso calc 1
H H36B -0.1281 0.7815 -0.4518 0.061 Uiso calc 1
C C37 -0.0982(4) 0.7268(6) -0.462(4) 0.051 Uiso d 1
H H37A -0.0945 0.7529 -0.5273 0.061 Uiso calc 1
H H37B -0.1012 0.7095 -0.6039 0.061 Uiso calc 1
C C38 -0.0776(4) 0.7110(6) -0.319(4) 0.051 Uiso d 1
H H38A -0.0816 0.6867 -0.2314 0.061 Uiso calc 1
H H38B -0.0651 0.7053 -0.4341 0.061 Uiso calc 1

loop_
_atom_type_symbol
_atom_type_description
_atom_type_scat_dispersion_real
_atom_type_scat_dispersion_imag
_atom_type_scat_source
O O 0.0492 0.0322 'International Tables Vol C Tables 4.2.6.8 and 6.1.1.4'
N N 0.0311 0.0180 'International Tables Vol C Tables 4.2.6.8 and 6.1.1.4'
C C 0.0181 0.0091 'International Tables Vol C Tables 4.2.6.8 and 6.1.1.4'
H H 0.0000 0.0000 'International Tables Vol C Tables 4.2.6.8 and 6.1.1.4'

loop_
_geom_angle_atom_site_label_1
_geom_angle_atom_site_label_2
_geom_angle_atom_site_label_3
_geom_angle
C7 O1 C29 132.4(14)
C26 O20 C31 117.3(16)
C32 O21 C33 115.2(16)
C34 O22 C35 117.3(16)
C36 O23 C37 117.4(15)
C25 O24 C38 117.0(16)
C5 N2 C9 114.7(19)
C10 N3 C14 118.3(19)
C15 N4 C19 117.9(19)
N2 C5 C6 123(2)
N2 C5 C10 117.8(19)
C6 C5 C10 118.8(19)
C5 C6 C7 119(2)
O1 C7 C6 119.3(19)
O1 C7 C8 121(2)
C6 C7 C8 120(2)
C7 C8 C9 119(2)
N2 C9 C8 124(2)
N2 C9 C15 117.8(19)
C8 C9 C15 118(2)
N3 C10 C5 117.7(16)
N3 C10 C11 121(2)
C5 C10 C11 120.8(19)
C10 C11 C12 119(2)
C11 C12 C13 119(2)
C12 C13 C14 118(2)
N3 C14 C13 124(2)
N4 C15 C9 117.4(18)
N4 C15 C16 121.5(18)
C9 C15 C16 121.0(18)
C15 C16 C17 119(2)
C16 C17 C18 119(2)
C17 C18 C19 118(2)
N4 C19 C18 124(2)
O24 C25 C26 114.2(19)
O24 C25 C30 125.7(19)
C26 C25 C30 120(2)
O20 C26 C25 115.1(19)
O20 C26 C27 126(2)
C25 C26 C27 119(2)
C26 C27 C28 120(2)
C27 C28 C29 120(2)
O1 C29 C28 117.6(19)
O1 C29 C30 121(2)
C28 C29 C30 121(2)
C25 C30 C29 119(2)
O20 C31 C32 108.9(18)
O21 C32 C31 118.0(18)
O21 C33 C34 116.2(17)
O22 C34 C33 117.2(19)
O22 C35 C36 107.7(18)
O23 C36 C35 112.1(18)
O23 C37 C38 113.7(17)
O24 C38 C37 107.6(16)
C5 C6 H6 120
C7 C6 H6 120
C7 C8 H8 120
C9 C8 H8 120
C10 C11 H11 120
C12 C11 H11 120
C11 C12 H12 120
C13 C12 H12 120
C12 C13 H13 121
C14 C13 H13 121
N3 C14 H14 118
C13 C14 H14 118
C15 C16 H16 120
C17 C16 H16 120
C16 C17 H17 120
C18 C17 H17 121
C17 C18 H18 121
C19 C18 H18 121
N4 C19 H19 118
C18 C19 H19 118
C26 C27 H27 120
C28 C27 H27 120
C27 C28 H28 120
C29 C28 H28 120
C25 C30 H30 120
C29 C30 H30 120
O20 C31 H31A 110
O20 C31 H31B 110
C32 C31 H31A 110
C32 C31 H31B 110
H31A C31 H31B 108
O21 C32 H32A 108
O21 C32 H32B 108
C31 C32 H32A 108
C31 C32 H32B 108
H32A C32 H32B 107
O21 C33 H33A 108
O21 C33 H33B 108
C34 C33 H33A 108
C34 C33 H33B 108
H33A C33 H33B 107
O22 C34 H34A 108
O22 C34 H34B 108
C33 C34 H34A 108
C33 C34 H34B 108
H34A C34 H34B 107
O22 C35 H35A 110
O22 C35 H35B 110
C36 C35 H35A 110
C36 C35 H35B 110
H35A C35 H35B 108
O23 C36 H36A 109
O23 C36 H36B 109
C35 C36 H36A 109
C35 C36 H36B 109
H36A C36 H36B 108
O23 C37 H37A 109
O23 C37 H37B 109
C38 C37 H37A 109
C38 C37 H37B 109
H37A C37 H37B 108
O24 C38 H38A 110
O24 C38 H38B 110
C37 C38 H38A 110
C37 C38 H38B 110
H38A C38 H38B 108

loop_
_geom_bond_atom_site_label_1
_geom_bond_atom_site_label_2
_geom_bond_distance
O1 C7 1.43(3)
O1 C29 1.43(3)
O20 C26 1.38(3)
O20 C31 1.45(3)
O21 C32 1.39(3)
O21 C33 1.45(2)
O22 C34 1.42(3)
O22 C35 1.43(3)
O23 C36 1.44(3)
O23 C37 1.42(3)
O24 C25 1.37(3)
O24 C38 1.47(3)
N2 C5 1.38(3)
N2 C9 1.39(3)
N3 C10 1.36(3)
N3 C14 1.35(3)
N4 C15 1.38(3)
N4 C19 1.32(3)
C5 C6 1.43(3)
C5 C10 1.50(3)
C6 C7 1.38(3)
C7 C8 1.37(3)
C8 C9 1.41(3)
C9 C15 1.49(3)
C10 C11 1.41(3)
C11 C12 1.40(3)
C12 C13 1.40(3)
C13 C14 1.39(3)
C15 C16 1.40(3)
C16 C17 1.40(3)
C17 C18 1.41(3)
C18 C19 1.41(3)
C25 C26 1.44(3)
C25 C30 1.41(3)
C26 C27 1.38(3)
C27 C28 1.43(3)
C28 C29 1.39(3)
C29 C30 1.39(3)
C31 C32 1.44(3)
C33 C34 1.53(3)
C35 C36 1.53(3)
C37 C38 1.52(3)
C6 H6 0.93
C8 H8 0.93
C11 H11 0.93
C12 H12 0.93
C13 H13 0.93
C14 H14 0.93
C16 H16 0.93
C17 H17 0.93
C18 H18 0.93
C19 H19 0.93
C27 H27 0.93
C28 H28 0.93
C30 H30 0.93
C31 H31A 0.97
C31 H31B 0.97
C32 H32A 0.97
C32 H32B 0.97
C33 H33A 0.97
C33 H33B 0.97
C34 H34A 0.97
C34 H34B 0.97
C35 H35A 0.97
C35 H35B 0.97
C36 H36A 0.97
C36 H36B 0.97
C37 H37A 0.97
C37 H37B 0.97
C38 H38A 0.97
C38 H38B 0.97

loop_
_cod_related_entry_id
_cod_related_entry_database
_cod_related_entry_code
1 ChemSpider 21119443
